data_1534028
loop_
_publ_author_name
'Podberezskaya, N.V.'
'Pervukhina, N.V.'
'Kozeeva, L.P.'
'Kameneva, M.Yu.'
'Romanenko, G.V.'
'Virovets, A.V.'
'Naumov, D.Yu.'

_publ_section_title
;
 Crystal structure of the tetragonal form of Lu Ba2 Cu3 O6+x (x = 0)
;
_journal_name_full 'Zhurnal Strukturnoi Khimii (Issue-No. from 1981)'
_journal_page_first 564
_journal_page_last 567
_journal_volume 43
_journal_year 2002
_chemical_formula_sum 'Ba2 Cu3 Lu O6'
_chemical_name_systematic 'Lu Ba2 Cu3 O6'
_space_group_IT_number 123
_symmetry_space_group_name_Hall '-P 4 2'
_symmetry_space_group_name_H-M 'P 4/m m m'
_cell_angle_alpha 90
_cell_angle_beta 90
_cell_angle_gamma 90
_cell_formula_units_Z 1
_cell_length_a 3.8399
_cell_length_b 3.8399
_cell_length_c 11.841
_cell_volume 174.594
_citation_journal_id_ASTM ZSTKAI
_cod_data_source_file Podberezskaya_ZSTKAI_2002_659.cif
_cod_data_source_block Ba2Cu3Lu1O6
_cod_original_cell_volume 174.5936
_cod_original_formula_sum 'Ba2 Cu3 Lu1 O6'
_cod_database_code 1534028

loop_
_symmetry_equiv_pos_as_xyz
x,y,z
-y,x,z
-x,-y,z
y,-x,z
x,-y,-z
y,x,-z
-x,y,-z
-y,-x,-z
-x,-y,-z
y,-x,-z
x,y,-z
-y,x,-z
-x,y,z
-y,-x,z
x,-y,z
y,x,z

loop_
_atom_site_label
_atom_site_type_symbol
_atom_site_fract_x
_atom_site_fract_y
_atom_site_fract_z
_atom_site_occupancy
_atom_site_U_iso_or_equiv
O1 O-2 0 0 0.1521 1 0.0
Cu2 Cu+1 0 0 0.3636 1 0.0
Lu1 Lu+3 0.5 0.5 0.5 1 0.0
Ba1 Ba+2 0.5 0.5 0.1957 1 0.0
Cu1 Cu+1 0 0 0 1 0.0
O2 O-2 0 0.5 0.3816 1 0.0
